data_4118759
loop_
_publ_author_name
'Gilles Yzambart'
'Nathalie Bellec'
'Ghassan Nasser'
'Olivier Jeannin'
'Thierry Roisnel'
'Marc Fourmigu\'e'
'Pascale Auban-Senzier'
'Jorge \'I\~niguez'
'Enric Canadell'
'Dominique Lorcy'

_publ_section_title
;
 Anisotropic Chemical Pressure Effects in Single-Component Molecular
 Metals Based on Radical Dithiolene and Diselenolene Gold Complexes
;
_journal_name_full 'Journal of the American Chemical Society'
_journal_page_first 17138
_journal_page_last 17148
_journal_paper_doi 10.1021/ja3065649
_journal_volume 134
_journal_year 2012
_chemical_formula_moiety 'C24 H20 P, C10 H10 Au N2 O2 S6'
_chemical_formula_sum 'C34 H30 Au N2 O2 P S6'
_chemical_formula_weight 918.90
_chemical_name_systematic
;
 ?
;
_space_group_IT_number 15
_symmetry_cell_setting monoclinic
_symmetry_space_group_name_Hall '-C 2yc'
_symmetry_space_group_name_H-M 'C 1 2/c 1'
_atom_sites_solution_hydrogens geom
_atom_sites_solution_primary direct
_atom_sites_solution_secondary difmap
_audit_creation_method SHELXL-97
_cell_angle_alpha 90.00
_cell_angle_beta 104.6100(10)
_cell_angle_gamma 90.00
_cell_formula_units_Z 4
_cell_length_a 18.3110(6)
_cell_length_b 8.0874(3)
_cell_length_c 25.3857(8)
_cell_measurement_reflns_used 7178
_cell_measurement_temperature 150
_cell_measurement_theta_max 27.48
_cell_measurement_theta_min 2.47
_cell_volume 3637.8(2)
_computing_cell_refinement 'Bruker SMART, 2006'
_computing_data_collection 'Bruker SMART, 2006'
_computing_data_reduction 'Bruker SAINT, 2006'
_computing_molecular_graphics 'Ortep-3 for Windows (Farrugia, 1997)'
_computing_publication_material 'WinGX publication routines (Farrugia, 1999)'
_computing_structure_refinement 'SHELXL-97 (Sheldrick, 1997)'
_computing_structure_solution 'SIR97 (Altomare et al., 1999)'
_diffrn_ambient_temperature 150(2)
_diffrn_detector 'CCD plate'
_diffrn_measured_fraction_theta_full 1.000
_diffrn_measured_fraction_theta_max 1.000
_diffrn_measurement_device_type 'APEXII, Bruker-AXS'
_diffrn_measurement_method 'CCD rotation images, thin slices'
_diffrn_radiation_monochromator graphite
_diffrn_radiation_source 'fine-focus sealed tube'
_diffrn_radiation_type MoK\a
_diffrn_radiation_wavelength 0.71073
_diffrn_reflns_av_R_equivalents 0.0377
_diffrn_reflns_av_sigmaI/netI 0.0189
_diffrn_reflns_limit_h_max 23
_diffrn_reflns_limit_h_min -23
_diffrn_reflns_limit_k_max 10
_diffrn_reflns_limit_k_min -10
_diffrn_reflns_limit_l_max 32
_diffrn_reflns_limit_l_min -32
_diffrn_reflns_number 29344
_diffrn_reflns_theta_full 27.49
_diffrn_reflns_theta_max 27.49
_diffrn_reflns_theta_min 1.66
_exptl_absorpt_coefficient_mu 4.466
_exptl_absorpt_correction_T_max 0.700
_exptl_absorpt_correction_T_min 0.261
_exptl_absorpt_correction_type multi-scan
_exptl_absorpt_process_details
;
  [Sheldrick, G.M. (2002). SADABS Bruker AXS Inc., Madison, Wisconsin, USA]
;
_exptl_crystal_colour green
_exptl_crystal_density_diffrn 1.678
_exptl_crystal_description prism
_exptl_crystal_F_000 1816
_exptl_crystal_size_max 0.32
_exptl_crystal_size_mid 0.28
_exptl_crystal_size_min 0.08
_refine_diff_density_max 0.899
_refine_diff_density_min -1.391
_refine_diff_density_rms 0.374
_refine_ls_extinction_method none
_refine_ls_goodness_of_fit_ref 1.418
_refine_ls_hydrogen_treatment constr
_refine_ls_matrix_type full
_refine_ls_number_parameters 211
_refine_ls_number_reflns 4170
_refine_ls_number_restraints 0
_refine_ls_restrained_S_all 1.418
_refine_ls_R_factor_all 0.0219
_refine_ls_R_factor_gt 0.0162
_refine_ls_shift/su_max 0.002
_refine_ls_shift/su_mean 0.000
_refine_ls_structure_factor_coef Fsqd
_refine_ls_weighting_details 'calc w=1/[\s^2^(Fo^2^)+(0.0418P)^2^+1.1427P] where P=(Fo^2^+2Fc^2^)/3'
_refine_ls_weighting_scheme calc
_refine_ls_wR_factor_gt 0.0532
_refine_ls_wR_factor_ref 0.0782
_reflns_number_gt 3861
_reflns_number_total 4170
_reflns_threshold_expression >2sigma(I)
_cod_data_source_file ja3065649_si_001_1.cif
_cod_data_source_block PPh4AuthiazOdt
_cod_database_code 4118759

loop_
_symmetry_equiv_pos_as_xyz
'x, y, z'
'-x, y, -z+1/2'
'x+1/2, y+1/2, z'
'-x+1/2, y+1/2, -z+1/2'
'-x, -y, -z'
'x, -y, z-1/2'
'-x+1/2, -y+1/2, -z'
'x+1/2, -y+1/2, z-1/2'

loop_
_atom_site_label
_atom_site_type_symbol
_atom_site_fract_x
_atom_site_fract_y
_atom_site_fract_z
_atom_site_U_iso_or_equiv
_atom_site_adp_type
_atom_site_occupancy
_atom_site_symmetry_multiplicity
_atom_site_calc_flag
_atom_site_refinement_flags
Au1 Au 0.0000 0.0000 0.0000 0.02364(7) Uani 1 2 d S
P1 P 0.5000 -0.05030(12) 0.2500 0.01999(16) Uani 1 2 d S
S1 S 0.03655(4) 0.19748(8) 0.06767(3) 0.03363(15) Uani 1 1 d .
S2 S 0.12449(4) -0.05847(9) 0.00031(2) 0.02901(14) Uani 1 1 d .
S3 S 0.19707(4) 0.25777(9) 0.13809(3) 0.03656(16) Uani 1 1 d .
O1 O 0.34121(12) 0.1821(3) 0.14383(8) 0.0441(5) Uani 1 1 d .
N1 N 0.24804(12) 0.0595(3) 0.07663(8) 0.0292(4) Uani 1 1 d .
C1 C 0.13341(14) 0.1628(3) 0.08329(9) 0.0289(5) Uani 1 1 d .
C2 C 0.16941(14) 0.0624(3) 0.05631(9) 0.0261(5) Uani 1 1 d .
C3 C 0.27533(16) 0.1607(3) 0.12051(11) 0.0342(6) Uani 1 1 d .
C4 C 0.30014(18) -0.0388(4) 0.05357(13) 0.0341(6) Uani 1 1 d .
H4A H 0.2753 -0.1404 0.0384 0.041 Uiso 1 1 calc R
H4B H 0.3440 -0.0682 0.0824 0.041 Uiso 1 1 calc R
C5 C 0.3255(2) 0.0540(5) 0.00960(15) 0.0502(8) Uani 1 1 d .
H5A H 0.2825 0.0778 -0.0200 0.075 Uiso 1 1 calc R
H5B H 0.3607 -0.0124 -0.0034 0.075 Uiso 1 1 calc R
H5C H 0.3493 0.1557 0.0242 0.075 Uiso 1 1 calc R
C6 C 0.42716(14) -0.1835(3) 0.21242(9) 0.0266(5) Uani 1 1 d .
C7 C 0.44857(17) -0.3169(3) 0.18435(11) 0.0356(6) Uani 1 1 d .
H7 H 0.4994 -0.3363 0.1869 0.043 Uiso 1 1 calc R
C8 C 0.3946(2) -0.4192(4) 0.15306(12) 0.0498(8) Uani 1 1 d .
H8 H 0.4085 -0.5069 0.1340 0.060 Uiso 1 1 calc R
C9 C 0.3202(2) -0.3901(4) 0.15035(14) 0.0589(10) Uani 1 1 d .
H9 H 0.2836 -0.4578 0.1287 0.071 Uiso 1 1 calc R
C10 C 0.29815(19) -0.2623(5) 0.17902(16) 0.0585(9) Uani 1 1 d .
H10 H 0.2473 -0.2469 0.1773 0.070 Uiso 1 1 calc R
C11 C 0.35175(15) -0.1567(4) 0.21042(12) 0.0394(6) Uani 1 1 d .
H11 H 0.3373 -0.0700 0.2297 0.047 Uiso 1 1 calc R
C12 C 0.46558(12) 0.0814(3) 0.29511(9) 0.0225(4) Uani 1 1 d .
C13 C 0.42386(15) 0.2215(3) 0.27375(10) 0.0312(5) Uani 1 1 d .
H13 H 0.4137 0.2445 0.2367 0.037 Uiso 1 1 calc R
C14 C 0.39791(16) 0.3254(3) 0.30830(12) 0.0395(6) Uani 1 1 d .
H14 H 0.3707 0.4200 0.2947 0.047 Uiso 1 1 calc R
C15 C 0.41240(17) 0.2887(4) 0.36313(12) 0.0416(7) Uani 1 1 d .
H15 H 0.3940 0.3581 0.3860 0.050 Uiso 1 1 calc R
C16 C 0.45370(16) 0.1510(4) 0.38444(11) 0.0383(6) Uani 1 1 d .
H16 H 0.4632 0.1281 0.4214 0.046 Uiso 1 1 calc R
C17 C 0.48108(16) 0.0466(4) 0.35043(11) 0.0297(5) Uani 1 1 d .
H17 H 0.5095 -0.0458 0.3646 0.036 Uiso 1 1 calc R

loop_
_atom_site_aniso_label
_atom_site_aniso_U_11
_atom_site_aniso_U_22
_atom_site_aniso_U_33
_atom_site_aniso_U_23
_atom_site_aniso_U_13
_atom_site_aniso_U_12
Au1 0.02934(11) 0.02251(10) 0.02098(10) -0.00383(4) 0.00989(7) -0.00618(4)
P1 0.0237(4) 0.0195(4) 0.0191(4) 0.000 0.0098(3) 0.000
S1 0.0361(3) 0.0336(3) 0.0345(3) -0.0157(3) 0.0149(3) -0.0094(3)
S2 0.0309(3) 0.0319(4) 0.0256(3) -0.0085(3) 0.0096(2) -0.0049(3)
S3 0.0441(4) 0.0372(3) 0.0282(3) -0.0107(3) 0.0087(3) -0.0153(3)
O1 0.0406(11) 0.0425(11) 0.0412(11) -0.0017(9) -0.0046(9) -0.0081(9)
N1 0.0328(12) 0.0277(11) 0.0266(11) 0.0015(9) 0.0065(9) -0.0050(9)
C1 0.0354(13) 0.0287(12) 0.0235(11) -0.0039(9) 0.0088(10) -0.0122(10)
C2 0.0317(13) 0.0254(13) 0.0214(11) 0.0007(9) 0.0069(9) -0.0117(10)
C3 0.0390(14) 0.0291(12) 0.0314(13) 0.0024(10) 0.0031(11) -0.0077(11)
C4 0.0337(15) 0.0314(11) 0.0373(16) 0.0042(13) 0.0094(12) -0.0019(13)
C5 0.055(2) 0.0483(18) 0.057(2) 0.0087(18) 0.0313(17) 0.0003(17)
C6 0.0322(13) 0.0235(11) 0.0255(11) 0.0021(9) 0.0100(9) -0.0069(9)
C7 0.0491(16) 0.0284(13) 0.0317(12) -0.0036(10) 0.0147(11) -0.0089(12)
C8 0.076(2) 0.0333(15) 0.0406(16) -0.0084(12) 0.0146(15) -0.0234(15)
C9 0.069(2) 0.0469(19) 0.0537(19) -0.0021(16) 0.0026(17) -0.0350(18)
C10 0.0332(16) 0.066(2) 0.073(2) 0.0045(19) 0.0063(15) -0.0205(16)
C11 0.0325(14) 0.0380(14) 0.0488(16) 0.0009(12) 0.0124(12) -0.0071(11)
C12 0.0231(11) 0.0227(11) 0.0242(10) -0.0036(9) 0.0107(9) -0.0006(9)
C13 0.0339(13) 0.0304(12) 0.0288(12) -0.0007(10) 0.0071(10) 0.0064(10)
C14 0.0385(15) 0.0318(13) 0.0486(16) -0.0064(12) 0.0116(12) 0.0111(11)
C15 0.0417(15) 0.0445(16) 0.0431(16) -0.0184(13) 0.0191(13) 0.0042(13)
C16 0.0433(15) 0.0492(16) 0.0248(12) -0.0079(11) 0.0132(11) 0.0021(13)
C17 0.0350(14) 0.0288(11) 0.0277(13) -0.0003(12) 0.0123(11) 0.0034(12)

loop_
_atom_type_symbol
_atom_type_description
_atom_type_scat_dispersion_real
_atom_type_scat_dispersion_imag
_atom_type_scat_source
C C 0.0033 0.0016 'International Tables Vol C Tables 4.2.6.8 and 6.1.1.4'
H H 0.0000 0.0000 'International Tables Vol C Tables 4.2.6.8 and 6.1.1.4'
N N 0.0061 0.0033 'International Tables Vol C Tables 4.2.6.8 and 6.1.1.4'
P P 0.1023 0.0942 'International Tables Vol C Tables 4.2.6.8 and 6.1.1.4'
S S 0.1246 0.1234 'International Tables Vol C Tables 4.2.6.8 and 6.1.1.4'
Au Au -2.0133 8.8022 'International Tables Vol C Tables 4.2.6.8 and 6.1.1.4'
O O 0.0106 0.0060 'International Tables Vol C Tables 4.2.6.8 and 6.1.1.4'

loop_
_geom_angle_atom_site_label_1
_geom_angle_atom_site_label_2
_geom_angle_atom_site_label_3
_geom_angle
_geom_angle_site_symmetry_1
_geom_angle_site_symmetry_3
S1 Au1 S1 180.00(2) . 5
S1 Au1 S2 87.82(2) . 5
S1 Au1 S2 92.18(2) 5 5
S1 Au1 S2 92.18(2) . .
S1 Au1 S2 87.82(2) 5 .
S2 Au1 S2 180.00(3) 5 .
C12 P1 C12 106.98(15) . 2_655
C12 P1 C6 111.32(11) . .
C12 P1 C6 110.62(10) 2_655 .
C12 P1 C6 110.62(10) . 2_655
C12 P1 C6 111.32(11) 2_655 2_655
C6 P1 C6 106.05(16) . 2_655
C1 S1 Au1 98.35(8) . .
C2 S2 Au1 98.55(9) . .
C1 S3 C3 91.38(12) . .
C3 N1 C2 114.8(2) . .
C3 N1 C4 120.4(2) . .
C2 N1 C4 124.8(2) . .
C2 C1 S1 125.91(19) . .
C2 C1 S3 110.95(19) . .
S1 C1 S3 123.13(15) . .
C1 C2 N1 114.5(2) . .
C1 C2 S2 124.3(2) . .
N1 C2 S2 121.21(19) . .
O1 C3 N1 126.5(3) . .
O1 C3 S3 125.2(2) . .
N1 C3 S3 108.33(19) . .
N1 C4 C5 112.1(3) . .
N1 C4 H4A 109.2 . .
C5 C4 H4A 109.2 . .
N1 C4 H4B 109.2 . .
C5 C4 H4B 109.2 . .
H4A C4 H4B 107.9 . .
C4 C5 H5A 109.5 . .
C4 C5 H5B 109.5 . .
H5A C5 H5B 109.5 . .
C4 C5 H5C 109.5 . .
H5A C5 H5C 109.5 . .
H5B C5 H5C 109.5 . .
C11 C6 C7 120.4(2) . .
C11 C6 P1 121.8(2) . .
C7 C6 P1 117.9(2) . .
C8 C7 C6 120.2(3) . .
C8 C7 H7 119.9 . .
C6 C7 H7 119.9 . .
C9 C8 C7 119.2(3) . .
C9 C8 H8 120.4 . .
C7 C8 H8 120.4 . .
C8 C9 C10 121.5(3) . .
C8 C9 H9 119.3 . .
C10 C9 H9 119.3 . .
C9 C10 C11 120.2(3) . .
C9 C10 H10 119.9 . .
C11 C10 H10 119.9 . .
C6 C11 C10 118.5(3) . .
C6 C11 H11 120.7 . .
C10 C11 H11 120.7 . .
C17 C12 C13 120.6(2) . .
C17 C12 P1 120.69(19) . .
C13 C12 P1 118.71(17) . .
C14 C13 C12 119.2(2) . .
C14 C13 H13 120.4 . .
C12 C13 H13 120.4 . .
C15 C14 C13 119.9(3) . .
C15 C14 H14 120.0 . .
C13 C14 H14 120.0 . .
C16 C15 C14 121.1(2) . .
C16 C15 H15 119.5 . .
C14 C15 H15 119.5 . .
C15 C16 C17 119.7(3) . .
C15 C16 H16 120.1 . .
C17 C16 H16 120.1 . .
C16 C17 C12 119.4(3) . .
C16 C17 H17 120.3 . .
C12 C17 H17 120.3 . .

loop_
_geom_bond_atom_site_label_1
_geom_bond_atom_site_label_2
_geom_bond_distance
_geom_bond_site_symmetry_2
Au1 S1 2.3172(6) .
Au1 S1 2.3172(6) 5
Au1 S2 2.3262(6) 5
Au1 S2 2.3262(6) .
P1 C12 1.791(2) .
P1 C12 1.791(2) 2_655
P1 C6 1.791(2) .
P1 C6 1.791(2) 2_655
S1 C1 1.740(3) .
S2 C2 1.750(2) .
S3 C1 1.751(2) .
S3 C3 1.786(3) .
O1 C3 1.215(3) .
N1 C3 1.371(3) .
N1 C2 1.402(3) .
N1 C4 1.472(4) .
C1 C2 1.338(4) .
C4 C5 1.512(4) .
C4 H4A 0.9700 .
C4 H4B 0.9700 .
C5 H5A 0.9600 .
C5 H5B 0.9600 .
C5 H5C 0.9600 .
C6 C11 1.386(4) .
C6 C7 1.402(4) .
C7 C8 1.377(4) .
C7 H7 0.9300 .
C8 C9 1.366(5) .
C8 H8 0.9300 .
C9 C10 1.382(6) .
C9 H9 0.9300 .
C10 C11 1.391(4) .
C10 H10 0.9300 .
C11 H11 0.9300 .
C12 C17 1.390(3) .
C12 C13 1.397(3) .
C13 C14 1.383(4) .
C13 H13 0.9300 .
C14 C15 1.382(4) .
C14 H14 0.9300 .
C15 C16 1.378(4) .
C15 H15 0.9300 .
C16 C17 1.389(4) .
C16 H16 0.9300 .
C17 H17 0.9300 .

loop_
_geom_torsion_atom_site_label_1
_geom_torsion_atom_site_label_2
_geom_torsion_atom_site_label_3
_geom_torsion_atom_site_label_4
_geom_torsion
_geom_torsion_site_symmetry_1
S2 Au1 S1 C1 172.79(8) 5
S2 Au1 S1 C1 -7.21(8) .
S1 Au1 S2 C2 6.69(8) .
S1 Au1 S2 C2 -173.31(8) 5
Au1 S1 C1 C2 7.0(2) .
Au1 S1 C1 S3 -172.72(14) .
C3 S3 C1 C2 2.4(2) .
C3 S3 C1 S1 -177.86(17) .
S1 C1 C2 N1 178.67(18) .
S3 C1 C2 N1 -1.6(3) .
S1 C1 C2 S2 -1.7(3) .
S3 C1 C2 S2 178.09(14) .
C3 N1 C2 C1 -0.5(3) .
C4 N1 C2 C1 -179.0(2) .
C3 N1 C2 S2 179.84(18) .
C4 N1 C2 S2 1.3(3) .
Au1 S2 C2 C1 -4.8(2) .
Au1 S2 C2 N1 174.84(18) .
C2 N1 C3 O1 -177.7(2) .
C4 N1 C3 O1 0.9(4) .
C2 N1 C3 S3 2.2(3) .
C4 N1 C3 S3 -179.2(2) .
C1 S3 C3 O1 177.4(2) .
C1 S3 C3 N1 -2.56(19) .
C3 N1 C4 C5 -89.7(3) .
C2 N1 C4 C5 88.7(4) .
C12 P1 C6 C11 13.8(2) .
C12 P1 C6 C11 -105.0(2) 2_655
C6 P1 C6 C11 134.2(2) 2_655
C12 P1 C6 C7 -166.64(18) .
C12 P1 C6 C7 74.6(2) 2_655
C6 P1 C6 C7 -46.27(17) 2_655
C11 C6 C7 C8 2.2(4) .
P1 C6 C7 C8 -177.4(2) .
C6 C7 C8 C9 -0.8(4) .
C7 C8 C9 C10 -1.2(5) .
C8 C9 C10 C11 1.8(6) .
C7 C6 C11 C10 -1.5(4) .
P1 C6 C11 C10 178.0(2) .
C9 C10 C11 C6 -0.4(5) .
C12 P1 C12 C17 -137.1(2) 2_655
C6 P1 C12 C17 101.9(2) .
C6 P1 C12 C17 -15.7(2) 2_655
C12 P1 C12 C13 41.87(17) 2_655
C6 P1 C12 C13 -79.1(2) .
C6 P1 C12 C13 163.27(19) 2_655
C17 C12 C13 C14 -0.1(4) .
P1 C12 C13 C14 -179.1(2) .
C12 C13 C14 C15 -1.0(4) .
C13 C14 C15 C16 1.2(5) .
C14 C15 C16 C17 -0.3(5) .
C15 C16 C17 C12 -0.8(4) .
C13 C12 C17 C16 1.0(4) .
P1 C12 C17 C16 180.0(2) .
